data_7016714
loop_
_publ_author_name
'Zhou, Shuangliu'
'Wu, Shihong'
'Zhu, Hong'
'Wang, Shaowu'
'Zhu, Xiancui'
'Zhang, Lijun'
'Yang, Gaosheng'
'Cui, Daohui'
'Wang, Hengyu'

_publ_section_title
;
 Synthesis, structure and catalytic activity of alkali metal-free
 bent-sandwiched lanthanide amido complexes with calix[4]-pyrrolyl
 ligands.
;
_journal_issue 37
_journal_name_full 'Dalton transactions (Cambridge, England : 2003)'
_journal_page_first 9447
_journal_page_last 9453
_journal_paper_doi 10.1039/c1dt10622h
_journal_volume 40
_journal_year 2011
_chemical_formula_sum 'C40 H68 Dy2 N6 Si4'
_chemical_formula_weight 1070.36
_chemical_name_systematic
;
?
;
_space_group_IT_number 15
_symmetry_cell_setting monoclinic
_symmetry_space_group_name_Hall '-C 2yc'
_symmetry_space_group_name_H-M 'C 1 2/c 1'
_atom_sites_solution_hydrogens geom
_atom_sites_solution_primary direct
_atom_sites_solution_secondary difmap
_audit_creation_method SHELXL-97
_cell_angle_alpha 90.00
_cell_angle_beta 105.693(2)
_cell_angle_gamma 90.00
_cell_formula_units_Z 4
_cell_length_a 16.314(3)
_cell_length_b 13.062(3)
_cell_length_c 22.806(5)
_cell_measurement_temperature 293(2)
_cell_volume 4678.7(17)
_computing_cell_refinement 'Bruker XSCANS'
_computing_data_collection 'Bruker XSCANS'
_computing_data_reduction 'Bruker SAINT'
_computing_molecular_graphics 'Bruker SHELXTL'
_computing_publication_material 'Bruker SHELXTL'
_computing_structure_refinement 'SHELXL-97 (Sheldrick, 1997)'
_computing_structure_solution 'SHELXS-97 (Sheldrick, 1990)'
_diffrn_ambient_temperature 293(2)
_diffrn_measured_fraction_theta_full 0.992
_diffrn_measured_fraction_theta_max 0.992
_diffrn_radiation_monochromator graphite
_diffrn_radiation_source 'fine-focus sealed tube'
_diffrn_radiation_type MoK\a
_diffrn_radiation_wavelength 0.71073
_diffrn_reflns_av_R_equivalents 0.0484
_diffrn_reflns_av_sigmaI/netI 0.0452
_diffrn_reflns_limit_h_max 21
_diffrn_reflns_limit_h_min -20
_diffrn_reflns_limit_k_max 16
_diffrn_reflns_limit_k_min -15
_diffrn_reflns_limit_l_max 29
_diffrn_reflns_limit_l_min -29
_diffrn_reflns_number 18762
_diffrn_reflns_theta_full 27.52
_diffrn_reflns_theta_max 27.52
_diffrn_reflns_theta_min 1.86
_exptl_absorpt_coefficient_mu 3.305
_exptl_absorpt_correction_T_max 0.6925
_exptl_absorpt_correction_T_min 0.6369
_exptl_absorpt_correction_type multi-scan
_exptl_crystal_colour colorless
_exptl_crystal_density_diffrn 1.520
_exptl_crystal_density_method 'not measured'
_exptl_crystal_description block
_exptl_crystal_F_000 2152
_exptl_crystal_size_max 0.15
_exptl_crystal_size_mid 0.13
_exptl_crystal_size_min 0.12
_refine_diff_density_max 2.378
_refine_diff_density_min -1.359
_refine_diff_density_rms 0.166
_refine_ls_extinction_method none
_refine_ls_goodness_of_fit_ref 1.109
_refine_ls_hydrogen_treatment constr
_refine_ls_matrix_type full
_refine_ls_number_parameters 246
_refine_ls_number_reflns 5347
_refine_ls_number_restraints 48
_refine_ls_restrained_S_all 1.132
_refine_ls_R_factor_all 0.0681
_refine_ls_R_factor_gt 0.0455
_refine_ls_shift/su_max 0.001
_refine_ls_shift/su_mean 0.000
_refine_ls_structure_factor_coef Fsqd
_refine_ls_weighting_details 'calc w=1/[\s^2^(Fo^2^)+(0.0512P)^2^+31.6616P] where P=(Fo^2^+2Fc^2^)/3'
_refine_ls_weighting_scheme calc
_refine_ls_wR_factor_gt 0.1104
_refine_ls_wR_factor_ref 0.1315
_reflns_number_gt 4071
_reflns_number_total 5347
_reflns_threshold_expression >2sigma(I)
_cod_data_source_file c1dt10622h.txt
_cod_data_source_block 5
_cod_depositor_comments
;
The following automatic conversions were performed:

'_symmetry_cell_setting' value 'Monoclinic' changed to 'monoclinic'
according to /home/saulius/struct/CIF-dictionaries/cif_core.dic
dictionary named 'cif_core.dic' version 2.4.1 from 2010-06-29.

Automatic conversion script
Id: cif_fix_values 1715 2011-07-08 13:25:40Z adriana 
;
_cod_original_cell_volume 4678.4(17)
_cod_original_sg_symbol_H-M C2/c
_cod_database_code 7016714

loop_
_symmetry_equiv_pos_as_xyz
'x, y, z'
'-x, y, -z+1/2'
'x+1/2, y+1/2, z'
'-x+1/2, y+1/2, -z+1/2'
'-x, -y, -z'
'x, -y, z-1/2'
'-x+1/2, -y+1/2, -z'
'x+1/2, -y+1/2, z-1/2'

loop_
_atom_site_label
_atom_site_type_symbol
_atom_site_fract_x
_atom_site_fract_y
_atom_site_fract_z
_atom_site_U_iso_or_equiv
_atom_site_adp_type
_atom_site_occupancy
_atom_site_symmetry_multiplicity
_atom_site_calc_flag
_atom_site_refinement_flags
Dy Dy 1.036739(17) 0.20558(2) 0.188583(12) 0.04216(12) Uani 1 1 d .
Si1 Si 1.17091(15) 0.1351(2) 0.10312(9) 0.0659(6) Uani 1 1 d U
Si2 Si 1.04507(19) 0.2922(2) 0.04705(11) 0.0757(7) Uani 1 1 d U
N3 N 1.0856(4) 0.2093(4) 0.1065(2) 0.0531(14) Uani 1 1 d .
N2 N 0.9142(3) 0.3170(4) 0.2092(3) 0.0457(12) Uani 1 1 d .
N1 N 0.9134(3) 0.0949(4) 0.2120(2) 0.0437(11) Uani 1 1 d .
C16 C 1.1550(10) 0.0536(11) 0.0358(6) 0.141(5) Uani 1 1 d U
H16A H 1.1091 0.0068 0.0342 0.211 Uiso 1 1 calc R
H16B H 1.2061 0.0157 0.0379 0.211 Uiso 1 1 calc R
H16C H 1.1413 0.0954 -0.0002 0.211 Uiso 1 1 calc R
C17 C 1.2687(10) 0.2093(11) 0.1046(8) 0.138(5) Uani 1 1 d U
H17A H 1.2550 0.2628 0.0747 0.207 Uiso 1 1 calc R
H17B H 1.3104 0.1646 0.0956 0.207 Uiso 1 1 calc R
H17C H 1.2912 0.2388 0.1442 0.207 Uiso 1 1 calc R
C18 C 1.1998(8) 0.0491(9) 0.1694(5) 0.102(3) Uani 1 1 d U
H18A H 1.1786 0.0766 0.2015 0.153 Uiso 1 1 calc R
H18B H 1.2607 0.0432 0.1833 0.153 Uiso 1 1 calc R
H18C H 1.1754 -0.0172 0.1580 0.153 Uiso 1 1 calc R
C21 C 0.9511(10) 0.3583(12) 0.0577(7) 0.136(5) Uani 1 1 d U
H21A H 0.9054 0.3102 0.0535 0.204 Uiso 1 1 calc R
H21B H 0.9342 0.4111 0.0276 0.204 Uiso 1 1 calc R
H21C H 0.9645 0.3882 0.0976 0.204 Uiso 1 1 calc R
C19 C 1.0135(12) 0.2346(13) -0.0294(7) 0.152(6) Uani 1 1 d U
H19A H 1.0617 0.2010 -0.0374 0.228 Uiso 1 1 calc R
H19B H 0.9934 0.2872 -0.0592 0.228 Uiso 1 1 calc R
H19C H 0.9690 0.1855 -0.0315 0.228 Uiso 1 1 calc R
C20 C 1.1199(10) 0.3946(11) 0.0400(7) 0.154(6) Uani 1 1 d U
H20A H 1.1250 0.4432 0.0724 0.230 Uiso 1 1 calc R
H20B H 1.0990 0.4285 0.0015 0.230 Uiso 1 1 calc R
H20C H 1.1747 0.3653 0.0425 0.230 Uiso 1 1 calc R
C9 C 0.9282(4) 0.3955(5) 0.2509(3) 0.0547(16) Uani 1 1 d .
C8 C 0.8666(5) 0.3966(6) 0.2814(4) 0.066(2) Uani 1 1 d .
H8 H 0.8643 0.4397 0.3133 0.079 Uiso 1 1 calc R
C7 C 0.8072(5) 0.3197(6) 0.2550(4) 0.0622(19) Uani 1 1 d .
H7 H 0.7583 0.3020 0.2662 0.075 Uiso 1 1 calc R
C6 C 0.8362(4) 0.2764(5) 0.2098(3) 0.0520(16) Uani 1 1 d .
C10 C 1.0000 0.4665(8) 0.2500 0.066(3) Uani 1 2 d S
C15 C 0.9729(7) 0.5354(7) 0.1930(5) 0.106(4) Uani 1 1 d .
H15A H 0.9523 0.4935 0.1575 0.159 Uiso 1 1 calc R
H15B H 1.0209 0.5745 0.1891 0.159 Uiso 1 1 calc R
H15C H 0.9286 0.5810 0.1970 0.159 Uiso 1 1 calc R
C5 C 0.7954(4) 0.2045(5) 0.1585(3) 0.0552(17) Uani 1 1 d .
C14 C 0.7215(5) 0.1436(7) 0.1692(5) 0.081(3) Uani 1 1 d .
H14A H 0.6974 0.1014 0.1343 0.122 Uiso 1 1 calc R
H14B H 0.6788 0.1898 0.1754 0.122 Uiso 1 1 calc R
H14C H 0.7414 0.1012 0.2045 0.122 Uiso 1 1 calc R
C13 C 0.7623(6) 0.2654(7) 0.0993(4) 0.077(2) Uani 1 1 d .
H13A H 0.8069 0.3083 0.0931 0.115 Uiso 1 1 calc R
H13B H 0.7151 0.3072 0.1022 0.115 Uiso 1 1 calc R
H13C H 0.7441 0.2189 0.0657 0.115 Uiso 1 1 calc R
C4 C 0.8676(4) 0.1337(5) 0.1562(3) 0.0485(15) Uani 1 1 d .
C3 C 0.8930(6) 0.0886(7) 0.1101(3) 0.069(2) Uani 1 1 d .
H3 H 0.8748 0.1052 0.0689 0.083 Uiso 1 1 calc R
C2 C 0.9521(5) 0.0122(6) 0.1369(3) 0.065(2) Uani 1 1 d .
H2 H 0.9806 -0.0314 0.1168 0.078 Uiso 1 1 calc R
C1 C 0.9596(4) 0.0142(5) 0.1982(3) 0.0498(15) Uani 1 1 d .
C11 C 1.0000 -0.0571(7) 0.2500 0.052(2) Uani 1 2 d S
C12 C 1.0687(6) -0.1251(6) 0.2364(4) 0.074(2) Uani 1 1 d .
H12A H 1.1150 -0.0833 0.2318 0.110 Uiso 1 1 calc R
H12B H 1.0452 -0.1625 0.1994 0.110 Uiso 1 1 calc R
H12C H 1.0892 -0.1723 0.2694 0.110 Uiso 1 1 calc R

loop_
_atom_site_aniso_label
_atom_site_aniso_U_11
_atom_site_aniso_U_22
_atom_site_aniso_U_33
_atom_site_aniso_U_23
_atom_site_aniso_U_13
_atom_site_aniso_U_12
Dy 0.03892(18) 0.04614(19) 0.04102(17) 0.00290(12) 0.01016(12) -0.00029(12)
Si1 0.0664(13) 0.0851(16) 0.0501(10) 0.0069(10) 0.0228(10) 0.0114(11)
Si2 0.0837(17) 0.0867(17) 0.0600(13) 0.0262(12) 0.0254(12) 0.0125(13)
N3 0.060(4) 0.060(4) 0.043(3) 0.007(2) 0.020(3) 0.003(3)
N2 0.037(3) 0.040(3) 0.056(3) 0.003(2) 0.005(2) -0.001(2)
N1 0.037(3) 0.045(3) 0.047(3) -0.002(2) 0.008(2) 0.000(2)
C16 0.155(9) 0.147(8) 0.108(7) -0.031(7) 0.013(6) 0.050(7)
C17 0.106(8) 0.152(9) 0.167(9) 0.032(7) 0.056(7) -0.004(7)
C18 0.108(7) 0.112(7) 0.095(6) 0.032(5) 0.042(5) 0.029(6)
C21 0.139(8) 0.141(8) 0.136(8) 0.050(7) 0.049(7) 0.049(7)
C19 0.169(10) 0.156(9) 0.114(8) 0.008(7) 0.012(7) 0.027(8)
C20 0.157(9) 0.140(8) 0.162(9) 0.076(7) 0.041(7) -0.025(7)
C9 0.050(4) 0.040(4) 0.067(4) 0.001(3) 0.004(3) 0.009(3)
C8 0.069(5) 0.056(5) 0.070(5) -0.009(4) 0.013(4) 0.016(4)
C7 0.046(4) 0.068(5) 0.074(5) 0.007(4) 0.018(4) 0.013(3)
C6 0.042(3) 0.051(4) 0.057(4) 0.011(3) 0.003(3) 0.007(3)
C10 0.056(6) 0.040(5) 0.090(8) 0.000 0.000(5) 0.000
C15 0.091(7) 0.054(5) 0.152(10) 0.042(6) -0.002(7) -0.007(5)
C5 0.038(3) 0.059(4) 0.059(4) 0.002(3) -0.004(3) -0.003(3)
C14 0.039(4) 0.083(6) 0.114(7) 0.002(5) 0.008(4) -0.012(4)
C13 0.060(5) 0.084(6) 0.070(5) 0.009(4) -0.012(4) 0.007(4)
C4 0.043(3) 0.050(4) 0.047(3) -0.001(3) 0.002(3) -0.005(3)
C3 0.073(5) 0.080(6) 0.047(4) -0.006(4) 0.006(4) -0.002(4)
C2 0.072(5) 0.068(5) 0.059(4) -0.016(4) 0.022(4) -0.002(4)
C1 0.047(4) 0.042(3) 0.060(4) -0.008(3) 0.013(3) -0.005(3)
C11 0.053(5) 0.036(5) 0.067(6) 0.000 0.018(5) 0.000
C12 0.073(5) 0.049(4) 0.103(6) -0.002(4) 0.031(5) 0.013(4)

loop_
_atom_type_symbol
_atom_type_description
_atom_type_scat_dispersion_real
_atom_type_scat_dispersion_imag
_atom_type_scat_source
C C 0.0033 0.0016 'International Tables Vol C Tables 4.2.6.8 and 6.1.1.4'
H H 0.0000 0.0000 'International Tables Vol C Tables 4.2.6.8 and 6.1.1.4'
N N 0.0061 0.0033 'International Tables Vol C Tables 4.2.6.8 and 6.1.1.4'
Si Si 0.0817 0.0704 'International Tables Vol C Tables 4.2.6.8 and 6.1.1.4'
Dy Dy -0.1892 4.4098 'International Tables Vol C Tables 4.2.6.8 and 6.1.1.4'

loop_
_geom_angle_atom_site_label_1
_geom_angle_atom_site_label_2
_geom_angle_atom_site_label_3
_geom_angle
_geom_angle_site_symmetry_1
_geom_angle_site_symmetry_3
N3 Dy N2 127.2(2) . .
N3 Dy N1 129.86(19) . 2_755
N2 Dy N1 102.96(17) . 2_755
N3 Dy N1 130.30(19) . .
N2 Dy N1 66.94(17) . .
N1 Dy N1 66.4(2) 2_755 .
N3 Dy N2 129.0(2) . 2_755
N2 Dy N2 66.7(2) . 2_755
N1 Dy N2 66.31(17) 2_755 2_755
N1 Dy N2 100.70(16) . 2_755
N3 Dy C6 109.5(2) . 2_755
N2 Dy C6 95.61(19) . 2_755
N1 Dy C6 58.89(19) 2_755 2_755
N1 Dy C6 116.39(19) . 2_755
N2 Dy C6 29.01(18) 2_755 2_755
N3 Dy C4 109.6(2) . .
N2 Dy C4 59.37(18) . .
N1 Dy C4 95.46(17) 2_755 .
N1 Dy C4 29.16(17) . .
N2 Dy C4 116.71(18) 2_755 .
C6 Dy C4 140.9(2) 2_755 .
N3 Dy C9 108.7(2) . 2_755
N2 Dy C9 59.12(19) . 2_755
N1 Dy C9 94.99(18) 2_755 2_755
N1 Dy C9 116.51(19) . 2_755
N2 Dy C9 28.78(18) 2_755 2_755
C6 Dy C9 45.7(2) 2_755 2_755
C4 Dy C9 118.4(2) . 2_755
N3 Dy C1 110.6(2) . .
N2 Dy C1 95.74(18) . .
N1 Dy C1 59.18(18) 2_755 .
N1 Dy C1 28.92(17) . .
N2 Dy C1 116.50(18) 2_755 .
C6 Dy C1 118.0(2) 2_755 .
C4 Dy C1 45.77(19) . .
C9 Dy C1 140.7(2) 2_755 .
N3 Dy C7 83.8(2) . 2_755
N2 Dy C7 104.7(2) . 2_755
N1 Dy C7 82.6(2) 2_755 2_755
N1 Dy C7 143.8(2) . 2_755
N2 Dy C7 47.4(2) 2_755 2_755
C6 Dy C7 27.4(2) 2_755 2_755
C4 Dy C7 163.2(2) . 2_755
C9 Dy C7 45.6(2) 2_755 2_755
C1 Dy C7 140.0(2) . 2_755
N3 Dy C8 83.4(2) . 2_755
N2 Dy C8 82.7(2) . 2_755
N1 Dy C8 104.2(2) 2_755 2_755
N1 Dy C8 143.9(2) . 2_755
N2 Dy C8 47.1(2) 2_755 2_755
C6 Dy C8 45.4(2) 2_755 2_755
C4 Dy C8 140.5(2) . 2_755
C9 Dy C8 27.4(2) 2_755 2_755
C1 Dy C8 162.7(2) . 2_755
C7 Dy C8 27.9(2) 2_755 2_755
N3 Dy C3 84.7(2) . .
N2 Dy C3 82.9(2) . .
N1 Dy C3 104.3(2) 2_755 .
N1 Dy C3 47.10(19) . .
N2 Dy C3 143.9(2) 2_755 .
C6 Dy C3 162.5(2) 2_755 .
C4 Dy C3 27.2(2) . .
C9 Dy C3 140.6(2) 2_755 .
C1 Dy C3 45.3(2) . .
C7 Dy C3 168.5(2) 2_755 .
C8 Dy C3 150.3(2) 2_755 .
N3 Si1 C16 115.7(5) . .
N3 Si1 C18 109.8(4) . .
C16 Si1 C18 106.4(6) . .
N3 Si1 C17 114.0(5) . .
C16 Si1 C17 104.2(8) . .
C18 Si1 C17 106.0(6) . .
N3 Si2 C21 110.4(5) . .
N3 Si2 C19 116.0(6) . .
C21 Si2 C19 106.8(8) . .
N3 Si2 C20 113.7(5) . .
C21 Si2 C20 105.5(8) . .
C19 Si2 C20 103.6(8) . .
Si1 N3 Si2 117.6(3) . .
Si1 N3 Dy 120.3(3) . .
Si2 N3 Dy 121.9(3) . .
C9 N2 C6 105.0(6) . .
C9 N2 Dy 123.2(4) . .
C6 N2 Dy 122.6(4) . .
C9 N2 Dy 81.3(4) . 2_755
C6 N2 Dy 80.9(4) . 2_755
Dy N2 Dy 77.95(14) . 2_755
C1 N1 C4 105.2(5) . .
C1 N1 Dy 123.8(4) . 2_755
C4 N1 Dy 123.7(4) . 2_755
C1 N1 Dy 83.1(4) . .
C4 N1 Dy 82.3(4) . .
Dy N1 Dy 78.38(14) 2_755 .
Si1 C16 H16A 109.5 . .
Si1 C16 H16B 109.5 . .
H16A C16 H16B 109.5 . .
Si1 C16 H16C 109.5 . .
H16A C16 H16C 109.5 . .
H16B C16 H16C 109.5 . .
Si1 C17 H17A 109.5 . .
Si1 C17 H17B 109.5 . .
H17A C17 H17B 109.5 . .
Si1 C17 H17C 109.5 . .
H17A C17 H17C 109.5 . .
H17B C17 H17C 109.5 . .
Si1 C18 H18A 109.5 . .
Si1 C18 H18B 109.5 . .
H18A C18 H18B 109.5 . .
Si1 C18 H18C 109.5 . .
H18A C18 H18C 109.5 . .
H18B C18 H18C 109.5 . .
Si2 C21 H21A 109.5 . .
Si2 C21 H21B 109.5 . .
H21A C21 H21B 109.5 . .
Si2 C21 H21C 109.5 . .
H21A C21 H21C 109.5 . .
H21B C21 H21C 109.5 . .
Si2 C19 H19A 109.5 . .
Si2 C19 H19B 109.5 . .
H19A C19 H19B 109.5 . .
Si2 C19 H19C 109.5 . .
H19A C19 H19C 109.5 . .
H19B C19 H19C 109.5 . .
Si2 C20 H20A 109.5 . .
Si2 C20 H20B 109.5 . .
H20A C20 H20B 109.5 . .
Si2 C20 H20C 109.5 . .
H20A C20 H20C 109.5 . .
H20B C20 H20C 109.5 . .
C8 C9 N2 110.6(7) . .
C8 C9 C10 133.2(7) . .
N2 C9 C10 115.9(6) . .
C8 C9 Dy 80.8(5) . 2_755
N2 C9 Dy 69.9(3) . 2_755
C10 C9 Dy 119.6(4) . 2_755
C9 C8 C7 106.9(7) . .
C9 C8 Dy 71.8(4) . 2_755
C7 C8 Dy 76.0(4) . 2_755
C9 C8 H8 126.6 . .
C7 C8 H8 126.6 . .
Dy C8 H8 117.7 2_755 .
C6 C7 C8 106.1(7) . .
C6 C7 Dy 71.6(4) . 2_755
C8 C7 Dy 76.1(4) . 2_755
C6 C7 H7 127.0 . .
C8 C7 H7 127.0 . .
Dy C7 H7 117.5 2_755 .
C7 C6 N2 110.9(7) . .
C7 C6 C5 132.3(7) . .
N2 C6 C5 116.4(6) . .
C7 C6 Dy 81.0(4) . 2_755
N2 C6 Dy 70.1(3) . 2_755
C5 C6 Dy 120.4(4) . 2_755
C9 C10 C9 103.5(8) . 2_755
C9 C10 C15 108.9(5) . .
C9 C10 C15 113.4(6) 2_755 .
C9 C10 C15 113.4(6) . 2_755
C9 C10 C15 108.9(5) 2_755 2_755
C15 C10 C15 108.7(11) . 2_755
C10 C15 H15A 109.5 . .
C10 C15 H15B 109.5 . .
H15A C15 H15B 109.5 . .
C10 C15 H15C 109.5 . .
H15A C15 H15C 109.5 . .
H15B C15 H15C 109.5 . .
C6 C5 C4 102.9(5) . .
C6 C5 C14 113.9(7) . .
C4 C5 C14 110.3(6) . .
C6 C5 C13 109.6(6) . .
C4 C5 C13 112.3(7) . .
C14 C5 C13 107.9(6) . .
C5 C14 H14A 109.5 . .
C5 C14 H14B 109.5 . .
H14A C14 H14B 109.5 . .
C5 C14 H14C 109.5 . .
H14A C14 H14C 109.5 . .
H14B C14 H14C 109.5 . .
C5 C13 H13A 109.5 . .
C5 C13 H13B 109.5 . .
H13A C13 H13B 109.5 . .
C5 C13 H13C 109.5 . .
H13A C13 H13C 109.5 . .
H13B C13 H13C 109.5 . .
C3 C4 N1 110.4(6) . .
C3 C4 C5 133.9(6) . .
N1 C4 C5 115.2(6) . .
C3 C4 Dy 82.3(5) . .
N1 C4 Dy 68.6(3) . .
C5 C4 Dy 120.4(4) . .
C4 C3 C2 106.6(7) . .
C4 C3 Dy 70.5(4) . .
C2 C3 Dy 76.5(5) . .
C4 C3 H3 126.7 . .
C2 C3 H3 126.7 . .
Dy C3 H3 118.4 . .
C1 C2 C3 107.0(7) . .
C1 C2 Dy 71.0(4) . .
C3 C2 Dy 76.1(5) . .
C1 C2 H2 126.5 . .
C3 C2 H2 126.5 . .
Dy C2 H2 118.4 . .
C2 C1 N1 110.1(6) . .
C2 C1 C11 133.4(6) . .
N1 C1 C11 116.2(6) . .
C2 C1 Dy 81.8(5) . .
N1 C1 Dy 68.0(3) . .
C11 C1 Dy 119.7(4) . .
C1 C11 C1 103.8(7) 2_755 .
C1 C11 C12 112.9(4) 2_755 2_755
C1 C11 C12 109.2(4) . 2_755
C1 C11 C12 109.2(4) 2_755 .
C1 C11 C12 112.9(4) . .
C12 C11 C12 108.8(9) 2_755 .
C11 C12 H12A 109.5 . .
C11 C12 H12B 109.5 . .
H12A C12 H12B 109.5 . .
C11 C12 H12C 109.5 . .
H12A C12 H12C 109.5 . .
H12B C12 H12C 109.5 . .

loop_
_geom_bond_atom_site_label_1
_geom_bond_atom_site_label_2
_geom_bond_distance
_geom_bond_site_symmetry_2
Dy N3 2.225(5) .
Dy N2 2.616(5) .
Dy N1 2.626(5) 2_755
Dy N1 2.646(5) .
Dy N2 2.680(5) 2_755
Dy C6 2.815(6) 2_755
Dy C4 2.817(6) .
Dy C9 2.822(7) 2_755
Dy C1 2.834(7) .
Dy C7 2.930(7) 2_755
Dy C8 2.932(7) 2_755
Dy C3 2.961(8) .
Si1 N3 1.715(6) .
Si1 C16 1.829(12) .
Si1 C18 1.839(10) .
Si1 C17 1.859(14) .
Si2 N3 1.721(6) .
Si2 C21 1.832(13) .
Si2 C19 1.840(15) .
Si2 C20 1.847(13) .
N2 C9 1.374(9) .
N2 C6 1.383(9) .
N2 Dy 2.680(5) 2_755
N1 C1 1.380(8) .
N1 C4 1.385(8) .
N1 Dy 2.626(5) 2_755
C16 H16A 0.9600 .
C16 H16B 0.9600 .
C16 H16C 0.9600 .
C17 H17A 0.9600 .
C17 H17B 0.9600 .
C17 H17C 0.9600 .
C18 H18A 0.9600 .
C18 H18B 0.9600 .
C18 H18C 0.9600 .
C21 H21A 0.9600 .
C21 H21B 0.9600 .
C21 H21C 0.9600 .
C19 H19A 0.9600 .
C19 H19B 0.9600 .
C19 H19C 0.9600 .
C20 H20A 0.9600 .
C20 H20B 0.9600 .
C20 H20C 0.9600 .
C9 C8 1.368(11) .
C9 C10 1.499(9) .
C9 Dy 2.822(7) 2_755
C8 C7 1.412(11) .
C8 Dy 2.932(7) 2_755
C8 H8 0.9300 .
C7 C6 1.367(11) .
C7 Dy 2.930(7) 2_755
C7 H7 0.9300 .
C6 C5 1.508(10) .
C6 Dy 2.815(6) 2_755
C10 C9 1.499(9) 2_755
C10 C15 1.543(11) .
C10 C15 1.543(11) 2_755
C15 H15A 0.9600 .
C15 H15B 0.9600 .
C15 H15C 0.9600 .
C5 C4 1.509(10) .
C5 C14 1.518(10) .
C5 C13 1.534(10) .
C14 H14A 0.9600 .
C14 H14B 0.9600 .
C14 H14C 0.9600 .
C13 H13A 0.9600 .
C13 H13B 0.9600 .
C13 H13C 0.9600 .
C4 C3 1.365(10) .
C3 C2 1.407(12) .
C3 H3 0.9300 .
C2 C1 1.370(10) .
C2 H2 0.9300 .
C1 C11 1.508(9) .
C11 C1 1.508(9) 2_755
C11 C12 1.527(9) 2_755
C11 C12 1.527(9) .
C12 H12A 0.9600 .
C12 H12B 0.9600 .
C12 H12C 0.9600 .

loop_
_geom_torsion_atom_site_label_1
_geom_torsion_atom_site_label_2
_geom_torsion_atom_site_label_3
_geom_torsion_atom_site_label_4
_geom_torsion
_geom_torsion_site_symmetry_1
_geom_torsion_site_symmetry_4
C16 Si1 N3 Si2 -57.0(7) . .
C18 Si1 N3 Si2 -177.4(5) . .
C17 Si1 N3 Si2 63.8(7) . .
C16 Si1 N3 Dy 127.4(6) . .
C18 Si1 N3 Dy 7.0(6) . .
C17 Si1 N3 Dy -111.7(7) . .
C21 Si2 N3 Si1 176.8(7) . .
C19 Si2 N3 Si1 55.1(8) . .
C20 Si2 N3 Si1 -64.9(7) . .
C21 Si2 N3 Dy -7.7(7) . .
C19 Si2 N3 Dy -129.4(7) . .
C20 Si2 N3 Dy 110.6(7) . .
N2 Dy N3 Si1 176.3(3) . .
N1 Dy N3 Si1 -2.4(5) 2_755 .
N1 Dy N3 Si1 -93.8(4) . .
N2 Dy N3 Si1 87.7(4) 2_755 .
C6 Dy N3 Si1 62.8(4) 2_755 .
C4 Dy N3 Si1 -117.8(4) . .
C9 Dy N3 Si1 111.3(4) 2_755 .
C1 Dy N3 Si1 -68.9(4) . .
C7 Dy N3 Si1 72.6(4) 2_755 .
C8 Dy N3 Si1 100.6(4) 2_755 .
C3 Dy N3 Si1 -106.7(4) . .
N2 Dy N3 Si2 0.9(5) . .
N1 Dy N3 Si2 -177.8(3) 2_755 .
N1 Dy N3 Si2 90.9(4) . .
N2 Dy N3 Si2 -87.6(4) 2_755 .
C6 Dy N3 Si2 -112.5(4) 2_755 .
C4 Dy N3 Si2 66.8(4) . .
C9 Dy N3 Si2 -64.0(4) 2_755 .
C1 Dy N3 Si2 115.8(4) . .
C7 Dy N3 Si2 -102.8(4) 2_755 .
C8 Dy N3 Si2 -74.7(4) 2_755 .
C3 Dy N3 Si2 77.9(4) . .
N3 Dy N2 C9 -107.9(5) . .
N1 Dy N2 C9 71.1(5) 2_755 .
N1 Dy N2 C9 128.1(5) . .
N2 Dy N2 C9 14.4(5) 2_755 .
C6 Dy N2 C9 11.8(5) 2_755 .
C4 Dy N2 C9 159.8(6) . .
C9 Dy N2 C9 -16.9(6) 2_755 .
C1 Dy N2 C9 130.8(5) . .
C7 Dy N2 C9 -14.5(6) 2_755 .
C8 Dy N2 C9 -31.8(5) 2_755 .
C3 Dy N2 C9 174.3(5) . .
N3 Dy N2 C6 110.2(5) . .
N1 Dy N2 C6 -70.8(5) 2_755 .
N1 Dy N2 C6 -13.8(5) . .
N2 Dy N2 C6 -127.5(6) 2_755 .
C6 Dy N2 C6 -130.1(4) 2_755 .
C4 Dy N2 C6 17.9(5) . .
C9 Dy N2 C6 -158.9(6) 2_755 .
C1 Dy N2 C6 -11.1(5) . .
C7 Dy N2 C6 -156.5(5) 2_755 .
C8 Dy N2 C6 -173.8(5) 2_755 .
C3 Dy N2 C6 32.4(5) . .
N3 Dy N2 Dy -178.9(2) . 2_755
N1 Dy N2 Dy 0.04(16) 2_755 2_755
N1 Dy N2 Dy 57.04(14) . 2_755
N2 Dy N2 Dy -56.72(18) 2_755 2_755
C6 Dy N2 Dy -59.29(18) 2_755 2_755
C4 Dy N2 Dy 88.73(19) . 2_755
C9 Dy N2 Dy -88.0(2) 2_755 2_755
C1 Dy N2 Dy 59.69(17) . 2_755
C7 Dy N2 Dy -85.63(19) 2_755 2_755
C8 Dy N2 Dy -102.93(19) 2_755 2_755
C3 Dy N2 Dy 103.20(19) . 2_755
N3 Dy N1 C1 54.5(4) . .
N2 Dy N1 C1 174.5(4) . .
N1 Dy N1 C1 -68.6(3) 2_755 .
N2 Dy N1 C1 -126.6(4) 2_755 .
C6 Dy N1 C1 -100.8(4) 2_755 .
C4 Dy N1 C1 106.5(5) . .
C9 Dy N1 C1 -152.2(4) 2_755 .
C7 Dy N1 C1 -102.1(5) 2_755 .
C8 Dy N1 C1 -150.3(4) 2_755 .
C3 Dy N1 C1 72.2(4) . .
N3 Dy N1 C4 -51.9(4) . .
N2 Dy N1 C4 68.1(4) . .
N1 Dy N1 C4 -175.1(4) 2_755 .
N2 Dy N1 C4 126.9(4) 2_755 .
C6 Dy N1 C4 152.8(4) 2_755 .
C9 Dy N1 C4 101.4(4) 2_755 .
C1 Dy N1 C4 -106.5(5) . .
C7 Dy N1 C4 151.5(4) 2_755 .
C8 Dy N1 C4 103.3(5) 2_755 .
C3 Dy N1 C4 -34.2(4) . .
N3 Dy N1 Dy -178.8(2) . 2_755
N2 Dy N1 Dy -58.77(15) . 2_755
N1 Dy N1 Dy 58.11(18) 2_755 2_755
N2 Dy N1 Dy 0.04(15) 2_755 2_755
C6 Dy N1 Dy 25.9(2) 2_755 2_755
C4 Dy N1 Dy -126.8(4) . 2_755
C9 Dy N1 Dy -25.5(2) 2_755 2_755
C1 Dy N1 Dy 126.7(4) . 2_755
C7 Dy N1 Dy 24.6(4) 2_755 2_755
C8 Dy N1 Dy -23.6(4) 2_755 2_755
C3 Dy N1 Dy -161.1(3) . 2_755
C6 N2 C9 C8 6.8(8) . .
Dy N2 C9 C8 -140.7(5) . .
Dy N2 C9 C8 -71.3(6) 2_755 .
C6 N2 C9 C10 -167.8(5) . .
Dy N2 C9 C10 44.7(7) . .
Dy N2 C9 C10 114.1(5) 2_755 .
C6 N2 C9 Dy 78.1(4) . 2_755
Dy N2 C9 Dy -69.4(4) . 2_755
N2 C9 C8 C7 -4.2(8) . .
C10 C9 C8 C7 169.1(7) . .
Dy C9 C8 C7 -68.5(5) 2_755 .
N2 C9 C8 Dy 64.3(5) . 2_755
C10 C9 C8 Dy -122.3(8) . 2_755
C9 C8 C7 C6 -0.1(9) . .
Dy C8 C7 C6 -65.8(5) 2_755 .
C9 C8 C7 Dy 65.7(5) . 2_755
C8 C7 C6 N2 4.4(8) . .
Dy C7 C6 N2 -64.5(5) 2_755 .
C8 C7 C6 C5 -167.8(7) . .
Dy C7 C6 C5 123.2(8) 2_755 .
C8 C7 C6 Dy 69.0(5) . 2_755
C9 N2 C6 C7 -6.9(7) . .
Dy N2 C6 C7 140.8(5) . .
Dy N2 C6 C7 71.5(5) 2_755 .
C9 N2 C6 C5 166.7(6) . .
Dy N2 C6 C5 -45.6(7) . .
Dy N2 C6 C5 -114.9(5) 2_755 .
C9 N2 C6 Dy -78.4(4) . 2_755
Dy N2 C6 Dy 69.3(3) . 2_755
C8 C9 C10 C9 139.3(10) . 2_755
N2 C9 C10 C9 -47.7(4) . 2_755
Dy C9 C10 C9 32.9(2) 2_755 2_755
C8 C9 C10 C15 -99.8(10) . .
N2 C9 C10 C15 73.3(9) . .
Dy C9 C10 C15 153.9(6) 2_755 .
C8 C9 C10 C15 21.4(11) . 2_755
N2 C9 C10 C15 -165.6(7) . 2_755
Dy C9 C10 C15 -85.0(7) 2_755 2_755
C7 C6 C5 C4 -141.0(8) . .
N2 C6 C5 C4 47.0(7) . .
Dy C6 C5 C4 -34.4(7) 2_755 .
C7 C6 C5 C14 -21.7(11) . .
N2 C6 C5 C14 166.4(6) . .
Dy C6 C5 C14 85.0(7) 2_755 .
C7 C6 C5 C13 99.3(10) . .
N2 C6 C5 C13 -72.7(8) . .
Dy C6 C5 C13 -154.1(5) 2_755 .
C1 N1 C4 C3 -8.1(8) . .
Dy N1 C4 C3 143.0(5) 2_755 .
Dy N1 C4 C3 72.5(6) . .
C1 N1 C4 C5 164.8(5) . .
Dy N1 C4 C5 -44.1(7) 2_755 .
Dy N1 C4 C5 -114.5(5) . .
C1 N1 C4 Dy -80.6(4) . .
Dy N1 C4 Dy 70.4(3) 2_755 .
C6 C5 C4 C3 -141.6(8) . .
C14 C5 C4 C3 96.6(10) . .
C13 C5 C4 C3 -23.8(11) . .
C6 C5 C4 N1 47.7(7) . .
C14 C5 C4 N1 -74.2(8) . .
C13 C5 C4 N1 165.5(6) . .
C6 C5 C4 Dy -31.2(7) . .
C14 C5 C4 Dy -153.1(5) . .
C13 C5 C4 Dy 86.6(6) . .
N3 Dy C4 C3 24.8(5) . .
N2 Dy C4 C3 147.1(5) . .
N1 Dy C4 C3 -111.0(5) 2_755 .
N1 Dy C4 C3 -115.6(6) . .
N2 Dy C4 C3 -177.2(4) 2_755 .
C6 Dy C4 C3 -156.1(4) 2_755 .
C9 Dy C4 C3 150.3(5) 2_755 .
C1 Dy C4 C3 -75.2(5) . .
C7 Dy C4 C3 166.4(7) 2_755 .
C8 Dy C4 C3 128.8(5) 2_755 .
N3 Dy C4 N1 140.4(4) . .
N2 Dy C4 N1 -97.3(4) . .
N1 Dy C4 N1 4.6(4) 2_755 .
N2 Dy C4 N1 -61.6(4) 2_755 .
C6 Dy C4 N1 -40.6(5) 2_755 .
C9 Dy C4 N1 -94.1(4) 2_755 .
C1 Dy C4 N1 40.3(3) . .
C7 Dy C4 N1 -78.0(8) 2_755 .
C8 Dy C4 N1 -115.7(4) 2_755 .
C3 Dy C4 N1 115.6(6) . .
N3 Dy C4 C5 -112.2(5) . .
N2 Dy C4 C5 10.1(5) . .
N1 Dy C4 C5 112.0(5) 2_755 .
N1 Dy C4 C5 107.4(6) . .
N2 Dy C4 C5 45.8(5) 2_755 .
C6 Dy C4 C5 66.8(6) 2_755 .
C9 Dy C4 C5 13.3(6) 2_755 .
C1 Dy C4 C5 147.7(6) . .
C7 Dy C4 C5 29.4(10) 2_755 .
C8 Dy C4 C5 -8.2(7) 2_755 .
C3 Dy C4 C5 -137.0(8) . .
N1 C4 C3 C2 5.0(9) . .
C5 C4 C3 C2 -166.1(8) . .
Dy C4 C3 C2 68.6(6) . .
N1 C4 C3 Dy -63.6(5) . .
C5 C4 C3 Dy 125.3(8) . .
N3 Dy C3 C4 -156.6(5) . .
N2 Dy C3 C4 -28.1(4) . .
N1 Dy C3 C4 73.6(5) 2_755 .
N1 Dy C3 C4 36.9(4) . .
N2 Dy C3 C4 4.3(7) 2_755 .
C6 Dy C3 C4 58.2(10) 2_755 .
C9 Dy C3 C4 -43.3(6) 2_755 .
C1 Dy C3 C4 77.3(5) . .
C7 Dy C3 C4 -160.2(10) 2_755 .
C8 Dy C3 C4 -89.8(6) 2_755 .
N3 Dy C3 C2 90.0(5) . .
N2 Dy C3 C2 -141.4(5) . .
N1 Dy C3 C2 -39.8(5) 2_755 .
N1 Dy C3 C2 -76.5(5) . .
N2 Dy C3 C2 -109.1(5) 2_755 .
C6 Dy C3 C2 -55.2(10) 2_755 .
C4 Dy C3 C2 -113.4(7) . .
C9 Dy C3 C2 -156.7(4) 2_755 .
C1 Dy C3 C2 -36.1(4) . .
C7 Dy C3 C2 86.4(12) 2_755 .
C8 Dy C3 C2 156.8(5) 2_755 .
C4 C3 C2 C1 0.2(9) . .
Dy C3 C2 C1 64.8(5) . .
C4 C3 C2 Dy -64.6(5) . .
N3 Dy C2 C1 158.7(5) . .
N2 Dy C2 C1 -74.1(5) . .
N1 Dy C2 C1 27.5(5) 2_755 .
N1 Dy C2 C1 -36.6(4) . .
N2 Dy C2 C1 -4.0(7) 2_755 .
C6 Dy C2 C1 43.6(6) 2_755 .
C4 Dy C2 C1 -77.5(5) . .
C9 Dy C2 C1 -56.5(10) 2_755 .
C7 Dy C2 C1 89.5(6) 2_755 .
C8 Dy C2 C1 157.4(10) 2_755 .
C3 Dy C2 C1 -113.8(7) . .
N3 Dy C2 C3 -87.5(5) . .
N2 Dy C2 C3 39.7(5) . .
N1 Dy C2 C3 141.3(5) 2_755 .
N1 Dy C2 C3 77.2(5) . .
N2 Dy C2 C3 109.8(5) 2_755 .
C6 Dy C2 C3 157.4(5) 2_755 .
C4 Dy C2 C3 36.3(4) . .
C9 Dy C2 C3 57.3(9) 2_755 .
C1 Dy C2 C3 113.8(7) . .
C7 Dy C2 C3 -156.7(5) 2_755 .
C8 Dy C2 C3 -88.8(13) 2_755 .
C3 C2 C1 N1 -5.3(9) . .
Dy C2 C1 N1 62.9(4) . .
C3 C2 C1 C11 168.2(7) . .
Dy C2 C1 C11 -123.6(8) . .
C3 C2 C1 Dy -68.2(6) . .
C4 N1 C1 C2 8.2(7) . .
Dy N1 C1 C2 -142.8(5) 2_755 .
Dy N1 C1 C2 -71.8(5) . .
C4 N1 C1 C11 -166.6(5) . .
Dy N1 C1 C11 42.4(7) 2_755 .
Dy N1 C1 C11 113.4(5) . .
C4 N1 C1 Dy 80.0(4) . .
Dy N1 C1 Dy -71.0(3) 2_755 .
N3 Dy C1 C2 -22.8(5) . .
N2 Dy C1 C2 110.6(5) . .
N1 Dy C1 C2 -147.7(5) 2_755 .
N1 Dy C1 C2 115.6(6) . .
N2 Dy C1 C2 177.4(4) 2_755 .
C6 Dy C1 C2 -149.9(5) 2_755 .
C4 Dy C1 C2 74.9(5) . .
C9 Dy C1 C2 156.9(4) 2_755 .
C7 Dy C1 C2 -128.3(5) 2_755 .
C8 Dy C1 C2 -165.4(7) 2_755 .
C3 Dy C1 C2 36.5(5) . .
N3 Dy C1 N1 -138.4(4) . .
N2 Dy C1 N1 -5.0(4) . .
N1 Dy C1 N1 96.6(4) 2_755 .
N2 Dy C1 N1 61.8(4) 2_755 .
C6 Dy C1 N1 94.4(4) 2_755 .
C4 Dy C1 N1 -40.7(3) . .
C9 Dy C1 N1 41.2(5) 2_755 .
C7 Dy C1 N1 116.1(4) 2_755 .
C8 Dy C1 N1 78.9(8) 2_755 .
C3 Dy C1 N1 -79.2(4) . .
N3 Dy C1 C11 113.0(4) . .
N2 Dy C1 C11 -113.6(4) . .
N1 Dy C1 C11 -11.9(4) 2_755 .
N1 Dy C1 C11 -108.6(6) . .
N2 Dy C1 C11 -46.8(5) 2_755 .
C6 Dy C1 C11 -14.1(5) 2_755 .
C4 Dy C1 C11 -149.3(6) . .
C9 Dy C1 C11 -67.3(5) 2_755 .
C7 Dy C1 C11 7.5(6) 2_755 .
C8 Dy C1 C11 -29.6(10) 2_755 .
C3 Dy C1 C11 172.3(6) . .
C2 C1 C11 C1 140.8(9) . 2_755
N1 C1 C11 C1 -46.0(4) . 2_755
Dy C1 C11 C1 32.52(18) . 2_755
C2 C1 C11 C12 -98.5(9) . 2_755
N1 C1 C11 C12 74.7(7) . 2_755
Dy C1 C11 C12 153.2(5) . 2_755
C2 C1 C11 C12 22.7(11) . .
N1 C1 C11 C12 -164.1(6) . .
Dy C1 C11 C12 -85.6(7) . .
